data_7017493
loop_
_publ_author_name
'Singh, Suryabhan'
'Chaturvedi, Jyotsna'
'Bhattacharya, Subrato'

_publ_section_title
;
 Studies of synthesis, structural features of Cu(I)
 thiophene-2-thiocarboxylates and unprecedented desulfurization of Cu(II)
 thiocarboxylate complexes.
;
_journal_issue 2
_journal_name_full 'Dalton transactions (Cambridge, England : 2003)'
_journal_page_first 424
_journal_page_last 431
_journal_paper_doi 10.1039/c1dt10629e
_journal_volume 41
_journal_year 2012
_chemical_formula_sum 'C46 H37 Cu O2 P2 S4'
_chemical_formula_weight 875.53
_space_group_IT_number 19
_symmetry_cell_setting orthorhombic
_symmetry_Int_Tables_number 19
_symmetry_space_group_name_Hall 'P 2ac 2ab'
_symmetry_space_group_name_H-M 'P 21 21 21'
_atom_sites_solution_hydrogens geom
_atom_sites_solution_primary direct
_atom_sites_solution_secondary difmap
_audit_creation_method SHELXL-97
_cell_angle_alpha 90.00
_cell_angle_beta 90.00
_cell_angle_gamma 90.00
_cell_formula_units_Z 4
_cell_length_a 13.1000(3)
_cell_length_b 17.9804(4)
_cell_length_c 18.1855(3)
_cell_measurement_temperature 293(2)
_cell_volume 4283.47(15)
_computing_structure_refinement 'SHELXL-97 (Sheldrick, 1997)'
_diffrn_ambient_temperature 293(2)
_diffrn_measured_fraction_theta_full 0.988
_diffrn_measured_fraction_theta_max 0.867
_diffrn_radiation_monochromator graphite
_diffrn_radiation_type MoK\a
_diffrn_radiation_wavelength 0.71073
_diffrn_reflns_av_R_equivalents 0.0313
_diffrn_reflns_av_sigmaI/netI 0.0671
_diffrn_reflns_limit_h_max 17
_diffrn_reflns_limit_h_min -8
_diffrn_reflns_limit_k_max 23
_diffrn_reflns_limit_k_min -12
_diffrn_reflns_limit_l_max 24
_diffrn_reflns_limit_l_min -24
_diffrn_reflns_number 16813
_diffrn_reflns_theta_full 25.00
_diffrn_reflns_theta_max 29.01
_diffrn_reflns_theta_min 2.23
_diffrn_source 'fine-focus sealed tube'
_exptl_absorpt_coefficient_mu 0.817
_exptl_absorpt_correction_T_max 1.00000
_exptl_absorpt_correction_T_min 0.83403
_exptl_absorpt_correction_type multi-scan
_exptl_crystal_colour red
_exptl_crystal_density_diffrn 1.358
_exptl_crystal_density_method 'not measured'
_exptl_crystal_description rod
_exptl_crystal_F_000 1808
_exptl_crystal_recrystallization_method 'Chloroform and Petroleum ether(60-80)'
_exptl_crystal_size_max 0.41
_exptl_crystal_size_mid 0.39
_exptl_crystal_size_min 0.37
_refine_diff_density_max 0.889
_refine_diff_density_min -0.591
_refine_diff_density_rms 0.060
_refine_ls_abs_structure_details 'Flack H D (1983), Acta Cryst. A39, 876-881'
_refine_ls_abs_structure_Flack 0.003(13)
_refine_ls_extinction_method none
_refine_ls_goodness_of_fit_ref 0.916
_refine_ls_hydrogen_treatment mixed
_refine_ls_matrix_type full
_refine_ls_number_parameters 478
_refine_ls_number_reflns 9378
_refine_ls_number_restraints 32
_refine_ls_restrained_S_all 0.958
_refine_ls_R_factor_all 0.0727
_refine_ls_R_factor_gt 0.0436
_refine_ls_shift/su_max 0.001
_refine_ls_shift/su_mean 0.000
_refine_ls_structure_factor_coef Fsqd
_refine_ls_weighting_details 'calc w=1/[\s^2^(Fo^2^)+(0.0539P)^2^+0.0000P] where P=(Fo^2^+2Fc^2^)/3'
_refine_ls_weighting_scheme calc
_refine_ls_wR_factor_gt 0.0914
_refine_ls_wR_factor_ref 0.0980
_reflns_number_gt 6339
_reflns_number_total 9378
_reflns_threshold_expression >2sigma(I)
_cod_data_source_file c1dt10629e.txt
_cod_data_source_block cd-cu
_cod_database_code 7017493

loop_
_symmetry_equiv_pos_as_xyz
'x, y, z'
'-x+1/2, -y, z+1/2'
'x+1/2, -y+1/2, -z'
'-x, y+1/2, -z+1/2'

loop_
_atom_site_label
_atom_site_type_symbol
_atom_site_fract_x
_atom_site_fract_y
_atom_site_fract_z
_atom_site_U_iso_or_equiv
_atom_site_adp_type
_atom_site_occupancy
_atom_site_symmetry_multiplicity
_atom_site_calc_flag
_atom_site_refinement_flags
_atom_site_disorder_assembly
_atom_site_disorder_group
S03 S 0.8556(2) 0.74163(14) 0.46479(15) 0.0677(5) Uani 0.637(2) 1 d PD A 1
C38 C 0.9525(4) 0.7387(2) 0.5284(2) 0.0677(5) Uani 0.637(2) 1 d PD A 1
C39 C 0.9659(7) 0.8093(5) 0.5477(4) 0.0677(5) Uani 0.637(2) 1 d PD A 1
H39 H 1.0122 0.8219 0.5844 0.081 Uiso 0.637(2) 1 calc PR A 1
C40 C 0.9103(7) 0.8636(5) 0.5127(5) 0.0677(5) Uani 0.637(2) 1 d PD A 1
H40 H 0.9168 0.9142 0.5221 0.081 Uiso 0.637(2) 1 calc PR A 1
C41 C 0.8446(7) 0.8345(5) 0.4626(5) 0.0677(5) Uani 0.637(2) 1 d PD A 1
H41 H 0.8010 0.8614 0.4323 0.081 Uiso 0.637(2) 1 calc PR A 1
C39A C 0.8697(14) 0.7556(9) 0.4784(10) 0.0677(5) Uani 0.363(2) 1 d PD A 2
H39A H 0.8285 0.7238 0.4511 0.081 Uiso 0.363(2) 1 calc PR A 2
C38A C 0.9525(4) 0.7387(2) 0.5284(2) 0.0677(5) Uani 0.363(2) 1 d PD A 2
S03A S 1.0032(3) 0.8172(2) 0.5687(2) 0.0677(5) Uani 0.363(2) 1 d PD A 2
C41A C 0.9410(12) 0.8750(7) 0.5252(8) 0.0677(5) Uani 0.363(2) 1 d PD A 2
H41A H 0.9500 0.9262 0.5269 0.081 Uiso 0.363(2) 1 calc PR A 2
C40A C 0.8690(13) 0.8372(8) 0.4828(8) 0.0677(5) Uani 0.363(2) 1 d PD A 2
H40A H 0.8200 0.8640 0.4570 0.081 Uiso 0.363(2) 1 calc PR A 2
S04 S 1.17130(16) 0.44206(13) 0.82330(12) 0.0675(4) Uani 0.637(2) 1 d PD A 3
C43 C 1.2079(3) 0.5059(3) 0.7629(2) 0.0675(4) Uani 0.637(2) 1 d PD A 3
C44 C 1.3120(9) 0.5374(6) 0.7814(6) 0.0675(4) Uani 0.637(2) 1 d PD A 3
H44 H 1.3472 0.5752 0.7573 0.081 Uiso 0.637(2) 1 calc PR A 3
C45 C 1.3436(7) 0.4956(5) 0.8446(6) 0.0675(4) Uani 0.637(2) 1 d PD A 3
H45 H 1.4082 0.5007 0.8653 0.081 Uiso 0.637(2) 1 calc PR A 3
C46 C 1.2743(6) 0.4490(6) 0.8715(5) 0.0675(4) Uani 0.637(2) 1 d PD A 3
H46 H 1.2844 0.4225 0.9148 0.081 Uiso 0.637(2) 1 calc PR A 3
C44A C 1.2154(10) 0.4387(8) 0.8108(7) 0.0675(4) Uani 0.363(2) 1 d PD A 4
H44A H 1.1728 0.3973 0.8096 0.081 Uiso 0.363(2) 1 calc PR A 4
C43A C 1.2079(3) 0.5059(3) 0.7629(2) 0.0675(4) Uani 0.363(2) 1 d PD A 4
S04A S 1.3218(4) 0.5492(3) 0.7672(3) 0.0675(4) Uani 0.363(2) 1 d PD A 4
C46A C 1.3598(12) 0.5105(8) 0.8422(9) 0.0675(4) Uani 0.363(2) 1 d PD A 4
H46A H 1.4145 0.5270 0.8704 0.081 Uiso 0.363(2) 1 calc PR A 4
C45A C 1.3008(11) 0.4499(10) 0.8590(8) 0.0675(4) Uani 0.363(2) 1 d PD A 4
H45A H 1.3150 0.4186 0.8984 0.081 Uiso 0.363(2) 1 calc PR A 4
Cu01 Cu 0.94729(3) 0.49419(2) 0.58978(2) 0.03774(11) Uani 1 1 d . . .
S01 S 0.97743(9) 0.59056(5) 0.50468(5) 0.0504(3) Uani 1 1 d . A .
P02 P 1.01704(8) 0.38506(5) 0.55117(5) 0.0356(2) Uani 1 1 d . . .
P01 P 0.77436(7) 0.50584(6) 0.60451(4) 0.0384(2) Uani 1 1 d . . .
S02 S 1.01619(7) 0.50139(7) 0.70736(4) 0.0479(2) Uani 1 1 d . A .
O02 O 1.1725(2) 0.57944(15) 0.66011(15) 0.0553(7) Uani 1 1 d . A .
O01 O 1.0577(3) 0.67463(17) 0.60795(16) 0.0617(8) Uani 1 1 d . A .
C31 C 1.1549(3) 0.37797(19) 0.56735(17) 0.0376(8) Uani 1 1 d . . .
C13 C 0.7385(3) 0.6022(2) 0.6270(2) 0.0432(9) Uani 1 1 d . . .
C02 C 0.7634(4) 0.3979(3) 0.7133(2) 0.0594(11) Uani 1 1 d . . .
H015 H 0.8306 0.3873 0.7006 0.071 Uiso 1 1 calc R . .
C37 C 1.0003(3) 0.6692(2) 0.5518(2) 0.0461(10) Uani 1 1 d . . .
C07 C 0.6994(3) 0.4812(2) 0.52283(18) 0.0415(9) Uani 1 1 d . . .
C01 C 0.7108(3) 0.4541(2) 0.6770(2) 0.0420(9) Uani 1 1 d . . .
C30 C 0.9286(3) 0.3936(2) 0.4140(2) 0.0602(11) Uani 1 1 d . . .
H020 H 0.8861 0.4284 0.4361 0.072 Uiso 1 1 calc R . .
C32 C 1.2029(3) 0.3157(2) 0.5939(2) 0.0561(10) Uani 1 1 d . . .
H021 H 1.1651 0.2730 0.6033 0.067 Uiso 1 1 calc R . .
C14 C 0.6560(4) 0.6389(3) 0.5988(3) 0.0714(14) Uani 1 1 d . . .
H023 H 0.6141 0.6150 0.5649 0.086 Uiso 1 1 calc R . .
C20 C 0.8936(3) 0.2594(2) 0.5698(2) 0.0545(11) Uani 1 1 d . . .
H20 H 0.8757 0.2655 0.5207 0.065 Uiso 1 1 calc R . .
C17 C 0.7773(4) 0.7108(3) 0.6982(3) 0.0803(16) Uani 1 1 d . . .
H025 H 0.8173 0.7342 0.7336 0.096 Uiso 1 1 calc R . .
C21 C 0.8484(4) 0.2030(3) 0.6113(3) 0.0738(14) Uani 1 1 d . . .
H026 H 0.8005 0.1715 0.5899 0.089 Uiso 1 1 calc R . .
C04 C 0.6169(5) 0.3707(3) 0.7863(3) 0.0811(18) Uani 1 1 d . . .
H027 H 0.5863 0.3439 0.8242 0.097 Uiso 1 1 calc R . .
C25 C 1.0024(3) 0.3592(2) 0.45474(19) 0.0431(9) Uani 1 1 d . . .
C22 C 0.8749(5) 0.1942(3) 0.6836(3) 0.0815(16) Uani 1 1 d . . .
H030 H 0.8455 0.1562 0.7111 0.098 Uiso 1 1 calc R . .
C23 C 0.9442(4) 0.2409(3) 0.7158(3) 0.0782(15) Uani 1 1 d . . .
H23 H 0.9611 0.2350 0.7652 0.094 Uiso 1 1 calc R . .
C33 C 1.3067(4) 0.3158(3) 0.6070(3) 0.0710(14) Uani 1 1 d . . .
H032 H 1.3382 0.2733 0.6254 0.085 Uiso 1 1 calc R . .
C11 C 0.6547(4) 0.5046(3) 0.3967(2) 0.0799(14) Uani 1 1 d . . .
H033 H 0.6585 0.5344 0.3550 0.096 Uiso 1 1 calc R . .
C35 C 1.3167(4) 0.4392(3) 0.5658(3) 0.0786(16) Uani 1 1 d . . .
H034 H 1.3556 0.4812 0.5553 0.094 Uiso 1 1 calc R . .
C12 C 0.7066(4) 0.5250(2) 0.4596(2) 0.0647(13) Uani 1 1 d . . .
H035 H 0.7464 0.5678 0.4598 0.078 Uiso 1 1 calc R . .
C26 C 1.0657(4) 0.3074(2) 0.4216(2) 0.0638(12) Uani 1 1 d . . .
H26 H 1.1162 0.2835 0.4488 0.077 Uiso 1 1 calc R . .
C06 C 0.6103(4) 0.4643(3) 0.6965(3) 0.0764(15) Uani 1 1 d . . .
H038 H 0.5731 0.5013 0.6728 0.092 Uiso 1 1 calc R . .
C24 C 0.9887(4) 0.2966(2) 0.6751(2) 0.0563(11) Uani 1 1 d . . .
H24 H 1.0355 0.3283 0.6973 0.068 Uiso 1 1 calc R . .
C36 C 1.2134(3) 0.4406(2) 0.5536(2) 0.0538(11) Uani 1 1 d . . .
H36 H 1.1826 0.4837 0.5361 0.065 Uiso 1 1 calc R . .
C18 C 0.8011(4) 0.6394(3) 0.6760(3) 0.0619(12) Uani 1 1 d . . .
H041 H 0.8595 0.6162 0.6940 0.074 Uiso 1 1 calc R . .
C29 C 0.9164(5) 0.3770(4) 0.3394(3) 0.092(2) Uani 1 1 d . . .
H042 H 0.8661 0.4003 0.3116 0.111 Uiso 1 1 calc R . .
C03 C 0.7162(5) 0.3575(3) 0.7685(3) 0.0773(15) Uani 1 1 d . . .
H043 H 0.7526 0.3211 0.7936 0.093 Uiso 1 1 calc R . .
C08 C 0.6436(4) 0.4174(3) 0.5200(2) 0.0620(12) Uani 1 1 d . . .
H044 H 0.6398 0.3871 0.5614 0.074 Uiso 1 1 calc R . .
C34 C 1.3629(4) 0.3777(3) 0.5931(3) 0.0771(14) Uani 1 1 d . . .
H34 H 1.4328 0.3778 0.6021 0.092 Uiso 1 1 calc R . .
C05 C 0.5625(5) 0.4228(3) 0.7489(3) 0.0903(18) Uani 1 1 d . . .
H046 H 0.4936 0.4301 0.7590 0.108 Uiso 1 1 calc R . .
C19 C 0.9648(3) 0.30617(18) 0.60130(19) 0.0404(9) Uani 1 1 d . . .
C16 C 0.6944(5) 0.7478(3) 0.6683(3) 0.0768(15) Uani 1 1 d . . .
H048 H 0.6802 0.7968 0.6811 0.092 Uiso 1 1 calc R . .
C15 C 0.6340(5) 0.7105(3) 0.6196(3) 0.094(2) Uani 1 1 d . . .
H049 H 0.5769 0.7340 0.6001 0.113 Uiso 1 1 calc R . .
C10 C 0.5971(4) 0.4403(3) 0.3952(3) 0.0759(14) Uani 1 1 d . . .
H050 H 0.5619 0.4269 0.3528 0.091 Uiso 1 1 calc R . .
C09 C 0.5921(4) 0.3966(3) 0.4563(3) 0.0811(16) Uani 1 1 d . . .
H053 H 0.5543 0.3529 0.4555 0.097 Uiso 1 1 calc R . .
C27 C 1.0532(5) 0.2914(3) 0.3476(3) 0.0901(19) Uani 1 1 d . . .
H27 H 1.0956 0.2567 0.3252 0.108 Uiso 1 1 calc R . .
C28 C 0.9807(6) 0.3254(5) 0.3081(3) 0.108(3) Uani 1 1 d . . .
H055 H 0.9736 0.3140 0.2584 0.129 Uiso 1 1 calc R . .
C42 C 1.1372(3) 0.5321(2) 0.7056(2) 0.0414(9) Uani 1 1 d . . .
H001 H 1.091(5) 0.630(3) 0.622(3) 0.11(2) Uiso 1 1 d . . .

loop_
_atom_site_aniso_label
_atom_site_aniso_U_11
_atom_site_aniso_U_22
_atom_site_aniso_U_33
_atom_site_aniso_U_23
_atom_site_aniso_U_13
_atom_site_aniso_U_12
S03 0.0764(12) 0.0541(9) 0.0725(11) 0.0029(8) -0.0073(8) 0.0092(9)
C38 0.0764(12) 0.0541(9) 0.0725(11) 0.0029(8) -0.0073(8) 0.0092(9)
C39 0.0764(12) 0.0541(9) 0.0725(11) 0.0029(8) -0.0073(8) 0.0092(9)
C40 0.0764(12) 0.0541(9) 0.0725(11) 0.0029(8) -0.0073(8) 0.0092(9)
C41 0.0764(12) 0.0541(9) 0.0725(11) 0.0029(8) -0.0073(8) 0.0092(9)
C39A 0.0764(12) 0.0541(9) 0.0725(11) 0.0029(8) -0.0073(8) 0.0092(9)
C38A 0.0764(12) 0.0541(9) 0.0725(11) 0.0029(8) -0.0073(8) 0.0092(9)
S03A 0.0764(12) 0.0541(9) 0.0725(11) 0.0029(8) -0.0073(8) 0.0092(9)
C41A 0.0764(12) 0.0541(9) 0.0725(11) 0.0029(8) -0.0073(8) 0.0092(9)
C40A 0.0764(12) 0.0541(9) 0.0725(11) 0.0029(8) -0.0073(8) 0.0092(9)
S04 0.0563(10) 0.0757(10) 0.0706(10) 0.0006(7) -0.0192(8) 0.0048(9)
C43 0.0563(10) 0.0757(10) 0.0706(10) 0.0006(7) -0.0192(8) 0.0048(9)
C44 0.0563(10) 0.0757(10) 0.0706(10) 0.0006(7) -0.0192(8) 0.0048(9)
C45 0.0563(10) 0.0757(10) 0.0706(10) 0.0006(7) -0.0192(8) 0.0048(9)
C46 0.0563(10) 0.0757(10) 0.0706(10) 0.0006(7) -0.0192(8) 0.0048(9)
C44A 0.0563(10) 0.0757(10) 0.0706(10) 0.0006(7) -0.0192(8) 0.0048(9)
C43A 0.0563(10) 0.0757(10) 0.0706(10) 0.0006(7) -0.0192(8) 0.0048(9)
S04A 0.0563(10) 0.0757(10) 0.0706(10) 0.0006(7) -0.0192(8) 0.0048(9)
C46A 0.0563(10) 0.0757(10) 0.0706(10) 0.0006(7) -0.0192(8) 0.0048(9)
C45A 0.0563(10) 0.0757(10) 0.0706(10) 0.0006(7) -0.0192(8) 0.0048(9)
Cu01 0.0364(2) 0.0365(2) 0.0404(2) -0.0011(2) -0.00339(17) -0.0017(2)
S01 0.0703(8) 0.0419(5) 0.0390(5) 0.0022(4) 0.0021(5) -0.0048(5)
P02 0.0397(5) 0.0322(5) 0.0351(5) 0.0028(4) -0.0009(4) -0.0026(4)
P01 0.0343(4) 0.0438(5) 0.0372(4) 0.0003(5) -0.0035(3) -0.0026(5)
S02 0.0389(4) 0.0677(6) 0.0372(4) 0.0001(5) -0.0056(4) -0.0093(6)
O02 0.0511(18) 0.0480(16) 0.0668(18) 0.0055(14) 0.0003(15) -0.0109(15)
O01 0.083(2) 0.0446(16) 0.0575(18) 0.0010(14) -0.0171(17) -0.0017(17)
C31 0.039(2) 0.037(2) 0.0370(19) -0.0056(15) 0.0006(16) 0.0019(17)
C13 0.039(2) 0.047(2) 0.044(2) 0.0002(18) 0.0026(17) -0.006(2)
C02 0.052(3) 0.070(3) 0.057(3) 0.013(2) 0.001(2) -0.008(3)
C37 0.058(3) 0.039(2) 0.041(2) 0.0085(17) 0.008(2) -0.001(2)
C07 0.0347(19) 0.050(3) 0.0394(19) -0.0039(17) -0.0015(15) -0.0018(18)
C01 0.038(2) 0.047(2) 0.040(2) -0.0056(17) -0.0009(17) -0.0047(19)
C30 0.068(3) 0.067(3) 0.046(2) 0.006(2) -0.012(2) -0.017(2)
C32 0.048(3) 0.049(2) 0.072(3) 0.011(2) -0.001(2) 0.000(2)
C14 0.079(4) 0.067(3) 0.068(3) -0.013(2) -0.020(3) 0.019(3)
C20 0.048(3) 0.047(2) 0.069(3) 0.004(2) 0.005(2) -0.006(2)
C17 0.063(3) 0.081(4) 0.097(4) -0.046(3) 0.012(3) -0.007(3)
C21 0.059(3) 0.049(3) 0.113(4) 0.014(3) -0.002(3) -0.018(2)
C04 0.106(5) 0.092(4) 0.046(3) 0.002(3) 0.028(3) -0.032(4)
C25 0.048(2) 0.044(2) 0.0369(18) -0.0003(17) 0.0020(19) -0.0155(19)
C22 0.078(4) 0.057(3) 0.110(4) 0.039(3) 0.004(3) -0.010(3)
C23 0.087(4) 0.072(3) 0.076(3) 0.036(3) 0.002(3) 0.003(3)
C33 0.063(3) 0.065(3) 0.085(3) 0.005(3) -0.008(3) 0.021(3)
C11 0.098(4) 0.098(4) 0.044(2) 0.008(3) -0.021(2) -0.006(4)
C35 0.045(3) 0.059(3) 0.131(5) 0.003(3) 0.012(3) -0.015(3)
C12 0.067(3) 0.072(3) 0.055(3) 0.003(2) -0.010(2) -0.017(2)
C26 0.071(3) 0.068(3) 0.053(3) -0.014(2) 0.014(2) -0.017(3)
C06 0.064(3) 0.086(4) 0.079(3) 0.006(3) 0.026(3) 0.015(3)
C24 0.063(3) 0.053(2) 0.052(2) 0.014(2) -0.005(2) -0.010(2)
C36 0.051(3) 0.038(2) 0.072(3) 0.005(2) 0.007(2) -0.004(2)
C18 0.048(3) 0.057(3) 0.080(3) -0.019(2) 0.001(2) -0.003(2)
C29 0.107(5) 0.123(5) 0.046(3) 0.011(3) -0.018(3) -0.057(4)
C03 0.084(4) 0.081(3) 0.067(3) 0.023(3) -0.006(3) -0.014(3)
C08 0.072(3) 0.065(3) 0.049(2) 0.008(2) -0.010(2) -0.018(3)
C34 0.043(3) 0.091(4) 0.098(4) -0.016(3) -0.006(3) 0.007(3)
C05 0.082(4) 0.096(4) 0.093(4) 0.003(3) 0.051(4) -0.003(4)
C19 0.040(2) 0.0317(18) 0.049(2) 0.0053(16) 0.0031(18) 0.0049(16)
C16 0.088(4) 0.055(3) 0.088(4) -0.002(3) 0.022(3) 0.008(3)
C15 0.126(5) 0.084(4) 0.071(3) 0.006(3) -0.007(3) 0.061(4)
C10 0.084(4) 0.088(4) 0.056(3) -0.009(3) -0.022(3) -0.014(3)
C09 0.093(4) 0.081(3) 0.069(3) -0.007(3) -0.024(3) -0.037(3)
C27 0.100(5) 0.108(4) 0.062(3) -0.040(3) 0.023(3) -0.047(4)
C28 0.128(6) 0.161(7) 0.035(3) -0.013(3) 0.000(3) -0.093(6)
C42 0.037(2) 0.042(2) 0.045(2) -0.0155(17) 0.0015(17) -0.0016(18)

loop_
_atom_type_symbol
_atom_type_description
_atom_type_scat_dispersion_real
_atom_type_scat_dispersion_imag
_atom_type_scat_source
C C 0.0033 0.0016 'International Tables Vol C Tables 4.2.6.8 and 6.1.1.4'
H H 0.0000 0.0000 'International Tables Vol C Tables 4.2.6.8 and 6.1.1.4'
O O 0.0106 0.0060 'International Tables Vol C Tables 4.2.6.8 and 6.1.1.4'
P P 0.1023 0.0942 'International Tables Vol C Tables 4.2.6.8 and 6.1.1.4'
S S 0.1246 0.1234 'International Tables Vol C Tables 4.2.6.8 and 6.1.1.4'
Cu Cu 0.3201 1.2651 'International Tables Vol C Tables 4.2.6.8 and 6.1.1.4'

loop_
_geom_angle_atom_site_label_1
_geom_angle_atom_site_label_2
_geom_angle_atom_site_label_3
_geom_angle
C41 S03 C38 96.3(3)
C39 C38 C37 133.2(5)
C39 C38 S03 104.2(5)
C37 C38 S03 122.6(3)
C38 C39 C40 119.1(7)
C38 C39 H39 120.4
C40 C39 H39 120.4
C41 C40 C39 111.9(7)
C41 C40 H40 124.0
C39 C40 H40 124.0
C40 C41 S03 108.3(6)
C40 C41 H41 125.9
S03 C41 H41 125.9
C40A C39A H39A 129.8
C40A C41A S03A 108.3(9)
C40A C41A H41A 125.8
S03A C41A H41A 125.8
C41A C40A C39A 120.8(12)
C41A C40A H40A 119.6
C39A C40A H40A 119.6
C46 S04 C43 93.7(4)
C42 C43 C44 127.1(5)
C42 C43 S04 120.5(3)
C44 C43 S04 111.9(5)
C45 C44 C43 104.0(7)
C45 C44 H44 128.0
C43 C44 H44 128.0
C46 C45 C44 115.3(8)
C46 C45 H45 122.3
C44 C45 H45 122.3
C45 C46 S04 114.8(7)
C45 C46 H46 122.6
S04 C46 H46 122.6
C45A C44A H44A 126.5
C45A C46A S04A 111.0(10)
C45A C46A H46A 124.5
S04A C46A H46A 124.5
C46A C45A C44A 114.6(13)
C46A C45A H45A 122.7
C44A C45A H45A 122.7
P02 Cu01 P01 120.80(4)
P02 Cu01 S02 100.13(4)
P01 Cu01 S02 105.74(3)
P02 Cu01 S01 111.35(4)
P01 Cu01 S01 100.09(4)
S02 Cu01 S01 119.87(4)
C37 S01 Cu01 108.31(12)
C19 P02 C25 104.06(16)
C19 P02 C31 103.64(16)
C25 P02 C31 103.87(17)
C19 P02 Cu01 111.50(12)
C25 P02 Cu01 118.33(14)
C31 P02 Cu01 113.94(11)
C01 P01 C07 102.59(17)
C01 P01 C13 101.81(17)
C07 P01 C13 105.72(17)
C01 P01 Cu01 119.42(13)
C07 P01 Cu01 114.37(12)
C13 P01 Cu01 111.35(13)
C42 S02 Cu01 111.58(13)
C37 O01 H001 116(3)
C32 C31 C36 118.2(4)
C32 C31 P02 124.4(3)
C36 C31 P02 117.3(3)
C14 C13 C18 118.6(4)
C14 C13 P01 124.9(3)
C18 C13 P01 116.5(3)
C03 C02 C01 120.3(5)
C03 C02 H015 119.8
C01 C02 H015 119.8
O01 C37 C38 115.0(4)
O01 C37 S01 125.4(3)
C38 C37 S01 119.7(3)
C08 C07 C12 118.7(3)
C08 C07 P01 121.4(3)
C12 C07 P01 119.6(3)
C06 C01 C02 116.6(4)
C06 C01 P01 123.9(3)
C02 C01 P01 119.4(3)
C25 C30 C29 120.8(5)
C25 C30 H020 119.6
C29 C30 H020 119.6
C31 C32 C33 120.8(4)
C31 C32 H021 119.6
C33 C32 H021 119.6
C13 C14 C15 121.0(5)
C13 C14 H023 119.5
C15 C14 H023 119.5
C19 C20 C21 120.4(4)
C19 C20 H20 119.8
C21 C20 H20 119.8
C18 C17 C16 120.5(5)
C18 C17 H025 119.7
C16 C17 H025 119.7
C22 C21 C20 119.7(5)
C22 C21 H026 120.2
C20 C21 H026 120.2
C03 C04 C05 120.1(5)
C03 C04 H027 120.0
C05 C04 H027 120.0
C30 C25 C26 119.5(4)
C30 C25 P02 118.7(3)
C26 C25 P02 121.8(3)
C23 C22 C21 120.6(4)
C23 C22 H030 119.7
C21 C22 H030 119.7
C22 C23 C24 119.8(5)
C22 C23 H23 120.1
C24 C23 H23 120.1
C34 C33 C32 120.2(4)
C34 C33 H032 119.9
C32 C33 H032 119.9
C12 C11 C10 120.5(4)
C12 C11 H033 119.7
C10 C11 H033 119.7
C34 C35 C36 121.0(5)
C34 C35 H034 119.5
C36 C35 H034 119.5
C11 C12 C07 120.0(4)
C11 C12 H035 120.0
C07 C12 H035 120.0
C25 C26 C27 119.4(5)
C25 C26 H26 120.3
C27 C26 H26 120.3
C05 C06 C01 123.1(5)
C05 C06 H038 118.4
C01 C06 H038 118.4
C23 C24 C19 121.1(4)
C23 C24 H24 119.5
C19 C24 H24 119.5
C35 C36 C31 120.1(4)
C35 C36 H36 119.9
C31 C36 H36 119.9
C13 C18 C17 120.2(5)
C13 C18 H041 119.9
C17 C18 H041 119.9
C28 C29 C30 118.4(6)
C28 C29 H042 120.8
C30 C29 H042 120.8
C04 C03 C02 120.6(5)
C04 C03 H043 119.7
C02 C03 H043 119.7
C07 C08 C09 121.2(4)
C07 C08 H044 119.4
C09 C08 H044 119.4
C35 C34 C33 119.7(4)
C35 C34 H34 120.2
C33 C34 H34 120.2
C04 C05 C06 119.1(5)
C04 C05 H046 120.4
C06 C05 H046 120.4
C20 C19 C24 118.5(3)
C20 C19 P02 121.5(3)
C24 C19 P02 119.8(3)
C15 C16 C17 118.3(5)
C15 C16 H048 120.9
C17 C16 H048 120.9
C16 C15 C14 121.3(5)
C16 C15 H049 119.4
C14 C15 H049 119.4
C09 C10 C11 119.5(4)
C09 C10 H050 120.3
C11 C10 H050 120.3
C10 C09 C08 120.1(4)
C10 C09 H053 119.9
C08 C09 H053 119.9
C28 C27 C26 120.8(6)
C28 C27 H27 119.6
C26 C27 H27 119.6
C27 C28 C29 121.3(5)
C27 C28 H055 119.4
C29 C28 H055 119.4
O02 C42 C43 116.5(4)
O02 C42 S02 125.1(3)
C43 C42 S02 118.4(3)

loop_
_geom_bond_atom_site_label_1
_geom_bond_atom_site_label_2
_geom_bond_distance
S03 C41 1.676(8)
S03 C38 1.718(6)
C38 C39 1.329(9)
C38 C37 1.460(6)
C39 C40 1.374(10)
C39 H39 0.9300
C40 C41 1.357(9)
C40 H40 0.9300
C41 H41 0.9300
C39A C40A 1.470(15)
C39A H39A 0.9300
S03A C41A 1.539(12)
C41A C40A 1.395(14)
C41A H41A 0.9300
C40A H40A 0.9300
S04 C46 1.615(9)
S04 C43 1.659(5)
C43 C42 1.471(5)
C43 C44 1.514(12)
C44 C45 1.436(11)
C44 H44 0.9300
C45 C46 1.328(11)
C45 H45 0.9300
C46 H46 0.9300
C44A C45A 1.435(15)
C44A H44A 0.9300
S04A C46A 1.610(14)
C46A C45A 1.369(16)
C46A H46A 0.9300
C45A H45A 0.9300
Cu01 P02 2.2755(10)
Cu01 P01 2.2907(10)
Cu01 S02 2.3244(9)
Cu01 S01 2.3567(10)
S01 C37 1.680(4)
P02 C19 1.820(4)
P02 C25 1.824(4)
P02 C31 1.834(4)
P01 C01 1.815(4)
P01 C07 1.835(3)
P01 C13 1.842(4)
S02 C42 1.679(4)
O02 C42 1.274(4)
O01 C37 1.272(5)
O01 H001 0.95(6)
C31 C32 1.372(5)
C31 C36 1.386(5)
C13 C14 1.367(6)
C13 C18 1.382(6)
C02 C03 1.383(6)
C02 C01 1.390(6)
C02 H015 0.9300
C07 C08 1.361(5)
C07 C12 1.397(5)
C01 C06 1.377(6)
C30 C25 1.366(6)
C30 C29 1.398(6)
C30 H020 0.9300
C32 C33 1.380(6)
C32 H021 0.9300
C14 C15 1.371(7)
C14 H023 0.9300
C20 C19 1.380(5)
C20 C21 1.395(6)
C20 H20 0.9300
C17 C18 1.382(6)
C17 C16 1.386(7)
C17 H025 0.9300
C21 C22 1.370(7)
C21 H026 0.9300
C04 C03 1.361(8)
C04 C05 1.361(8)
C04 H027 0.9300
C25 C26 1.385(6)
C22 C23 1.368(7)
C22 H030 0.9300
C23 C24 1.375(6)
C23 H23 0.9300
C33 C34 1.358(7)
C33 H032 0.9300
C11 C12 1.379(6)
C11 C10 1.381(7)
C11 H033 0.9300
C35 C34 1.356(7)
C35 C36 1.371(6)
C35 H034 0.9300
C12 H035 0.9300
C26 C27 1.385(6)
C26 H26 0.9300
C06 C05 1.363(7)
C06 H038 0.9300
C24 C19 1.388(5)
C24 H24 0.9300
C36 H36 0.9300
C18 H041 0.9300
C29 C28 1.376(10)
C29 H042 0.9300
C03 H043 0.9300
C08 C09 1.391(6)
C08 H044 0.9300
C34 H34 0.9300
C05 H046 0.9300
C16 C15 1.364(8)
C16 H048 0.9300
C15 H049 0.9300
C10 C09 1.363(7)
C10 H050 0.9300
C09 H053 0.9300
C27 C28 1.340(10)
C27 H27 0.9300
C28 H055 0.9300
